data_2223370
loop_
_publ_author_name
'Bariamis, Stavros E.'
'Magoulas, George E.'
'Athanassopoulos, Constantinos M.'
'Papaioannou, Dionissios'
'Manos, Manolis J.'
'Nastopoulos, Vassilios'

_publ_section_title
;
 (2<i>E</i>,4<i>E</i>,6<i>E</i>)-3-Methyl-7-(pyren-1-yl)octa-2,4,6-trienoic
 acid
;
_journal_coeditor_code FJ2242
_journal_issue 10
_journal_name_full 'Acta Crystallographica Section E'
_journal_page_first o2580
_journal_paper_doi 10.1107/S1600536809038409
_journal_volume 65
_journal_year 2009
_chemical_formula_iupac 'C25 H20 O2'
_chemical_formula_moiety 'C25 H20 O2'
_chemical_formula_sum 'C25 H20 O2'
_chemical_formula_weight 352.41
_chemical_name_systematic
;(2<i>E</i>,4<i>E</i>,6<i>E</i>)-3-Methyl-7-(pyren-1-yl)octa-2,4,6-trienoic
 acid
;
_space_group_IT_number 2
_symmetry_cell_setting triclinic
_symmetry_space_group_name_Hall '-P 1'
_symmetry_space_group_name_H-M 'P -1'
_atom_sites_solution_hydrogens geom
_atom_sites_solution_primary direct
_atom_sites_solution_secondary difmap
_audit_creation_method SHELXL-97
_cell_angle_alpha 97.086(7)
_cell_angle_beta 93.003(8)
_cell_angle_gamma 97.574(7)
_cell_formula_units_Z 4
_cell_length_a 7.5751(7)
_cell_length_b 8.5466(7)
_cell_length_c 28.458(3)
_cell_measurement_reflns_used 4369
_cell_measurement_temperature 100(2)
_cell_measurement_theta_max 30.2450
_cell_measurement_theta_min 3.0275
_cell_volume 1808.0(3)
_computing_cell_refinement 'CrysAlis RED (Oxford Diffraction, 2008)'
_computing_data_collection 'CrysAlis CCD (Oxford Diffraction, 2008)'
_computing_data_reduction 'CrysAlis RED (Oxford Diffraction, 2008)'
_computing_molecular_graphics
;
PLATON (Spek, 2009) and Mercury (Macrae <i>et al.</i>,  2006)
;
_computing_publication_material
;
WinGX (Farrugia, 1999) and publCIF (Westrip, 2009)
;
_computing_structure_refinement 'SHELXL97 (Sheldrick, 2008)'
_computing_structure_solution 'SIR92 (Altomare <i>et al.</i>,  1994)'
_diffrn_ambient_temperature 100(2)
_diffrn_detector_area_resol_mean 16.0288
_diffrn_measured_fraction_theta_full 0.987
_diffrn_measured_fraction_theta_max 0.987
_diffrn_measurement_device_type 'Oxford Diffraction Xcalibur-3 with Sapphire CCD'
_diffrn_measurement_method '\w and \f'
_diffrn_radiation_monochromator graphite
_diffrn_radiation_source 'Enhance (Mo) X-ray source'
_diffrn_radiation_type MoK\a
_diffrn_radiation_wavelength 0.71073
_diffrn_reflns_av_R_equivalents 0.1089
_diffrn_reflns_av_sigmaI/netI 0.1164
_diffrn_reflns_limit_h_max 9
_diffrn_reflns_limit_h_min -9
_diffrn_reflns_limit_k_max 10
_diffrn_reflns_limit_k_min -9
_diffrn_reflns_limit_l_max 33
_diffrn_reflns_limit_l_min -33
_diffrn_reflns_number 22799
_diffrn_reflns_theta_full 25.00
_diffrn_reflns_theta_max 25.00
_diffrn_reflns_theta_min 3.03
_exptl_absorpt_coefficient_mu 0.081
_exptl_absorpt_correction_type none
_exptl_crystal_colour colourless
_exptl_crystal_density_diffrn 1.295
_exptl_crystal_density_method 'not measured'
_exptl_crystal_description prism
_exptl_crystal_F_000 744
_exptl_crystal_size_max 0.21
_exptl_crystal_size_mid 0.17
_exptl_crystal_size_min 0.14
_refine_diff_density_max 0.330
_refine_diff_density_min -0.354
_refine_ls_extinction_method none
_refine_ls_goodness_of_fit_ref 1.003
_refine_ls_hydrogen_treatment mixed
_refine_ls_matrix_type full
_refine_ls_number_parameters 497
_refine_ls_number_reflns 6284
_refine_ls_number_restraints 2
_refine_ls_restrained_S_all 1.003
_refine_ls_R_factor_all 0.1270
_refine_ls_R_factor_gt 0.0664
_refine_ls_shift/su_max 0.000
_refine_ls_shift/su_mean 0.000
_refine_ls_structure_factor_coef Fsqd
_refine_ls_weighting_details 'calc w=1/[\s^2^(Fo^2^)+(0.0717P)^2^] where P=(Fo^2^+2Fc^2^)/3'
_refine_ls_weighting_scheme calc
_refine_ls_wR_factor_gt 0.1415
_refine_ls_wR_factor_ref 0.1601
_reflns_number_gt 3448
_reflns_number_total 6284
_reflns_threshold_expression I>2\s(I)
_cod_data_source_file fj2242.cif
_cod_data_source_block I
_cod_depositor_comments
;
The following automatic conversions were performed:
'_symmetry_cell_setting' value 'Triclinic' changed to 'triclinic'
according to '/home/saulius/struct/CIF-dictionaries/cif_core.dic'
dictionary named 'cif_core.dic' version 2.4.1 from 2010-06-29.

Automatic conversion script
Id: cif_fix_enum 1527 2010-12-29 10:47:43Z saulius 

The following automatic conversions were performed:

'_symmetry_cell_setting' value 'Triclinic' changed to 'triclinic'
according to /home/saulius/struct/CIF-dictionaries/cif_core.dic
dictionary named 'cif_core.dic' version 2.4.1 from 2010-06-29.

Automatic conversion script
Id: cif_fix_values 1715 2011-07-08 13:25:40Z adriana 
;
_cod_database_code 2223370
_cod_database_fobs_code 2223370

loop_
_symmetry_equiv_pos_as_xyz
'x, y, z'
'-x, -y, -z'

loop_
_atom_site_type_symbol
_atom_site_label
_atom_site_fract_x
_atom_site_fract_y
_atom_site_fract_z
_atom_site_U_iso_or_equiv
_atom_site_adp_type
_atom_site_calc_flag
_atom_site_refinement_flags
_atom_site_occupancy
_atom_site_disorder_assembly
_atom_site_disorder_group
C C1A 0.0508(4) 0.8362(4) 0.45141(12) 0.0247(8) Uani d . 1 . .
C C1B 0.4808(4) 1.3280(4) 0.44843(11) 0.0243(8) Uani d . 1 . .
C C2A 0.0917(4) 0.7231(4) 0.41240(11) 0.0247(8) Uani d . 1 . .
H H2A 0.1673 0.7649 0.3909 0.030 Uiso calc R 1 . .
C C2B 0.4635(4) 1.2089(4) 0.40651(11) 0.0259(8) Uani d . 1 . .
H H2B 0.4067 1.2354 0.3794 0.031 Uiso calc R 1 . .
C C3A 0.0344(4) 0.5659(4) 0.40331(11) 0.0225(8) Uani d . 1 . .
C C3B 0.5198(4) 1.0650(4) 0.40221(11) 0.0241(8) Uani d . 1 . .
C C4A 0.0898(4) 0.4799(4) 0.36041(11) 0.0233(8) Uani d . 1 . .
H H4A 0.1564 0.5400 0.3407 0.028 Uiso calc R 1 . .
C C4B 0.4895(4) 0.9708(4) 0.35600(11) 0.0249(8) Uani d . 1 . .
H H4B 0.4385 1.0179 0.3319 0.030 Uiso calc R 1 . .
C C5A 0.0542(4) 0.3227(4) 0.34658(11) 0.0225(8) Uani d . 1 . .
H H5A -0.0107 0.2600 0.3660 0.027 Uiso calc R 1 . .
C C5B 0.5275(4) 0.8214(4) 0.34422(11) 0.0239(8) Uani d . 1 . .
H H5B 0.5766 0.7701 0.3677 0.029 Uiso calc R 1 . .
C C6A 0.1115(4) 0.2460(4) 0.30317(11) 0.0243(8) Uani d . 1 . .
H H6A 0.1718 0.3113 0.2836 0.029 Uiso calc R 1 . .
C C6B 0.4949(4) 0.7392(4) 0.29682(11) 0.0254(8) Uani d . 1 . .
H H6B 0.4503 0.7952 0.2739 0.030 Uiso calc R 1 . .
C C7A 0.0858(4) 0.0887(4) 0.28832(11) 0.0210(7) Uani d . 1 . .
C C7B 0.5226(4) 0.5888(4) 0.28218(11) 0.0231(8) Uani d . 1 . .
C C8A -0.0034(5) -0.0307(4) 0.31727(11) 0.0316(9) Uani d . 1 . .
H H8A1 0.0530 -0.0133 0.3488 0.047 Uiso calc R 1 . .
H H8A2 0.0071 -0.1363 0.3028 0.047 Uiso calc R 1 . .
H H8A3 -0.1274 -0.0186 0.3186 0.047 Uiso calc R 1 . .
C C8B 0.5888(4) 0.4862(4) 0.31719(11) 0.0275(8) Uani d . 1 . .
H H8B1 0.7114 0.5246 0.3273 0.041 Uiso calc R 1 . .
H H8B2 0.5788 0.3781 0.3023 0.041 Uiso calc R 1 . .
H H8B3 0.5180 0.4909 0.3442 0.041 Uiso calc R 1 . .
C C9A -0.0803(5) 0.4746(4) 0.43400(12) 0.0331(9) Uani d . 1 . .
H H9A1 -0.0110 0.4082 0.4500 0.050 Uiso calc R 1 . .
H H9A2 -0.1771 0.4092 0.4149 0.050 Uiso calc R 1 . .
H H9A3 -0.1272 0.5471 0.4570 0.050 Uiso calc R 1 . .
C C9B 0.6137(5) 0.9991(4) 0.44129(12) 0.0375(10) Uani d . 1 . .
H H9B1 0.6380 1.0790 0.4685 0.056 Uiso calc R 1 . .
H H9B2 0.7240 0.9680 0.4309 0.056 Uiso calc R 1 . .
H H9B3 0.5394 0.9081 0.4496 0.056 Uiso calc R 1 . .
C C10A 0.1586(4) 0.0308(4) 0.24283(10) 0.0202(7) Uani d . 1 . .
C C10B 0.4752(4) 0.5222(4) 0.23171(11) 0.0209(7) Uani d . 1 . .
C C11A 0.0509(4) -0.0710(4) 0.20581(11) 0.0195(7) Uani d . 1 . .
C C11B 0.5854(4) 0.4329(4) 0.20344(11) 0.0190(7) Uani d . 1 . .
C C12A -0.1353(4) -0.1213(4) 0.20822(11) 0.0216(8) Uani d . 1 . .
H H12A -0.1895 -0.0907 0.2358 0.026 Uiso calc R 1 . .
C C12B 0.7587(4) 0.4024(4) 0.22032(11) 0.0230(8) Uani d . 1 . .
H H12B 0.8021 0.4440 0.2511 0.028 Uiso calc R 1 . .
C C13A -0.2351(4) -0.2122(4) 0.17156(11) 0.0230(8) Uani d . 1 . .
H H13A -0.3552 -0.2448 0.1750 0.028 Uiso calc R 1 . .
C C13B 0.8592(4) 0.3159(4) 0.19311(11) 0.0243(8) Uani d . 1 . .
H H13B 0.9677 0.2951 0.2061 0.029 Uiso calc R 1 . .
C C14A -0.1619(4) -0.2593(4) 0.12809(11) 0.0214(8) Uani d . 1 . .
C C14B 0.8048(4) 0.2547(4) 0.14485(11) 0.0228(8) Uani d . 1 . .
C C15A -0.2625(4) -0.3479(4) 0.08916(11) 0.0235(8) Uani d . 1 . .
H H15A -0.3826 -0.3830 0.0918 0.028 Uiso calc R 1 . .
C C15B 0.9078(4) 0.1650(4) 0.11602(11) 0.0258(8) Uani d . 1 . .
H H15B 1.0170 0.1434 0.1282 0.031 Uiso calc R 1 . .
C C16A -0.1880(4) -0.3848(4) 0.04670(11) 0.0276(8) Uani d . 1 . .
H H16A -0.2586 -0.4422 0.0209 0.033 Uiso calc R 1 . .
C C16B 0.8500(4) 0.1080(4) 0.06972(12) 0.0300(9) Uani d . 1 . .
H H16B 0.9202 0.0480 0.0510 0.036 Uiso calc R 1 . .
C C17A -0.0082(4) -0.3366(4) 0.04229(11) 0.0268(8) Uani d . 1 . .
H H17A 0.0408 -0.3618 0.0135 0.032 Uiso calc R 1 . .
C C17B 0.6881(5) 0.1392(4) 0.05074(12) 0.0293(8) Uani d . 1 . .
H H17B 0.6503 0.0989 0.0195 0.035 Uiso calc R 1 . .
C C18A 0.0999(4) -0.2508(4) 0.08053(11) 0.0220(8) Uani d . 1 . .
C C18B 0.5813(4) 0.2301(4) 0.07801(11) 0.0232(8) Uani d . 1 . .
C C19A 0.2858(4) -0.2031(4) 0.07779(11) 0.0255(8) Uani d . 1 . .
H H19A 0.3387 -0.2341 0.0500 0.031 Uiso calc R 1 . .
C C19B 0.4127(4) 0.2657(4) 0.05942(12) 0.0270(8) Uani d . 1 . .
H H19B 0.3738 0.2283 0.0280 0.032 Uiso calc R 1 . .
C C20A 0.3873(4) -0.1144(4) 0.11424(11) 0.0254(8) Uani d . 1 . .
H H20A 0.5081 -0.0840 0.1110 0.030 Uiso calc R 1 . .
C C20B 0.3109(4) 0.3511(4) 0.08627(11) 0.0246(8) Uani d . 1 . .
H H20B 0.2038 0.3735 0.0730 0.030 Uiso calc R 1 . .
C C21A 0.3126(4) -0.0664(4) 0.15760(11) 0.0209(7) Uani d . 1 . .
C C21B 0.3634(4) 0.4090(4) 0.13516(11) 0.0218(8) Uani d . 1 . .
C C22A 0.4134(4) 0.0312(4) 0.19507(11) 0.0222(7) Uani d . 1 . .
H H22A 0.5341 0.0638 0.1924 0.027 Uiso calc R 1 . .
C C22B 0.2594(4) 0.4966(4) 0.16391(11) 0.0238(8) Uani d . 1 . .
H H22B 0.1513 0.5194 0.1513 0.029 Uiso calc R 1 . .
C C23A 0.3358(4) 0.0796(4) 0.23598(11) 0.0214(8) Uani d . 1 . .
H H23A 0.4052 0.1477 0.2600 0.026 Uiso calc R 1 . .
C C23B 0.3125(4) 0.5504(4) 0.21052(11) 0.0230(8) Uani d . 1 . .
H H23B 0.2384 0.6075 0.2288 0.028 Uiso calc R 1 . .
C C24A 0.1296(4) -0.1163(4) 0.16294(11) 0.0194(7) Uani d . 1 . .
C C24B 0.5297(4) 0.3771(4) 0.15525(11) 0.0189(7) Uani d . 1 . .
C C25A 0.0224(4) -0.2094(4) 0.12396(11) 0.0195(7) Uani d . 1 . .
C C25B 0.6370(4) 0.2868(4) 0.12604(11) 0.0210(7) Uani d . 1 . .
O O1A -0.0314(3) 0.8043(3) 0.48587(8) 0.0293(6) Uani d . 1 . .
O O1B 0.5355(3) 1.3133(3) 0.48846(8) 0.0316(6) Uani d . 1 . .
O O2A 0.1129(3) 0.9852(3) 0.44623(8) 0.0320(6) Uani d D 1 . .
H H2A1 0.092(5) 1.054(4) 0.4701(10) 0.048 Uiso d D 1 . .
O O2B 0.4270(3) 1.4636(3) 0.43819(8) 0.0342(6) Uani d D 1 . .
H H2B1 0.443(5) 1.520(4) 0.4655(8) 0.051 Uiso d D 1 . .

loop_
_atom_site_aniso_label
_atom_site_aniso_U_11
_atom_site_aniso_U_22
_atom_site_aniso_U_33
_atom_site_aniso_U_12
_atom_site_aniso_U_13
_atom_site_aniso_U_23
C1A 0.032(2) 0.019(2) 0.0256(19) 0.0097(16) 0.0007(15) 0.0053(16)
C1B 0.0243(18) 0.026(2) 0.0222(19) 0.0010(16) 0.0056(14) 0.0036(16)
C2A 0.0261(18) 0.024(2) 0.0265(19) 0.0080(16) 0.0072(14) 0.0059(16)
C2B 0.0264(19) 0.028(2) 0.0233(18) 0.0018(16) 0.0009(14) 0.0070(16)
C3A 0.0234(18) 0.019(2) 0.0263(19) 0.0057(15) 0.0008(14) 0.0034(16)
C3B 0.0202(18) 0.028(2) 0.0245(18) -0.0003(15) 0.0030(14) 0.0066(16)
C4A 0.0213(18) 0.026(2) 0.0245(18) 0.0070(15) 0.0061(13) 0.0064(16)
C4B 0.0233(18) 0.028(2) 0.0246(18) 0.0052(16) 0.0005(14) 0.0068(16)
C5A 0.0236(18) 0.020(2) 0.0232(18) 0.0024(15) 0.0013(13) 0.0013(15)
C5B 0.0217(18) 0.028(2) 0.0235(18) 0.0035(16) 0.0037(13) 0.0086(16)
C6A 0.0230(18) 0.029(2) 0.0230(18) 0.0053(16) 0.0030(14) 0.0065(16)
C6B 0.0232(18) 0.027(2) 0.0270(19) 0.0063(16) 0.0012(14) 0.0061(16)
C7A 0.0216(18) 0.020(2) 0.0232(18) 0.0058(15) 0.0032(13) 0.0058(15)
C7B 0.0204(18) 0.022(2) 0.0284(19) 0.0025(15) 0.0036(14) 0.0071(16)
C8A 0.039(2) 0.031(2) 0.0238(19) 0.0009(18) 0.0032(15) 0.0039(17)
C8B 0.034(2) 0.022(2) 0.0266(19) 0.0045(16) 0.0013(15) 0.0047(16)
C9A 0.038(2) 0.034(2) 0.0271(19) 0.0027(18) 0.0068(16) 0.0025(17)
C9B 0.047(2) 0.035(2) 0.031(2) 0.0151(19) -0.0033(17) -0.0005(18)
C10A 0.0211(18) 0.0209(19) 0.0197(17) 0.0050(15) 0.0022(13) 0.0047(15)
C10B 0.0226(18) 0.0126(18) 0.0274(19) 0.0003(14) 0.0008(14) 0.0054(15)
C11A 0.0235(18) 0.0146(18) 0.0222(18) 0.0061(15) 0.0023(13) 0.0054(14)
C11B 0.0196(17) 0.0115(18) 0.0261(18) -0.0002(14) 0.0041(13) 0.0054(14)
C12A 0.0225(18) 0.023(2) 0.0219(18) 0.0086(15) 0.0061(14) 0.0055(15)
C12B 0.0250(18) 0.020(2) 0.0225(18) 0.0004(15) -0.0018(14) 0.0031(15)
C13A 0.0198(17) 0.024(2) 0.0272(19) 0.0036(15) 0.0039(14) 0.0082(16)
C13B 0.0185(18) 0.024(2) 0.033(2) 0.0057(15) -0.0005(14) 0.0095(16)
C14A 0.0252(19) 0.0176(19) 0.0230(18) 0.0067(15) 0.0013(14) 0.0051(15)
C14B 0.0243(18) 0.0164(19) 0.0290(19) 0.0022(15) 0.0042(14) 0.0078(15)
C15A 0.0220(18) 0.0181(19) 0.0304(19) -0.0004(15) 0.0012(14) 0.0065(15)
C15B 0.0265(19) 0.022(2) 0.031(2) 0.0061(16) 0.0046(15) 0.0095(16)
C16A 0.031(2) 0.023(2) 0.027(2) 0.0039(16) -0.0041(15) 0.0002(16)
C16B 0.036(2) 0.023(2) 0.034(2) 0.0096(17) 0.0126(16) 0.0063(17)
C17A 0.035(2) 0.024(2) 0.0223(19) 0.0089(17) 0.0054(15) 0.0011(15)
C17B 0.041(2) 0.020(2) 0.0261(19) 0.0025(17) 0.0035(16) 0.0016(16)
C18A 0.0287(19) 0.0161(19) 0.0232(18) 0.0075(15) 0.0033(14) 0.0055(15)
C18B 0.0280(19) 0.0159(19) 0.0265(19) -0.0014(15) 0.0048(14) 0.0094(15)
C19A 0.0272(19) 0.027(2) 0.0260(19) 0.0119(16) 0.0093(14) 0.0081(16)
C19B 0.030(2) 0.023(2) 0.0264(19) -0.0019(16) -0.0045(15) 0.0058(16)
C20A 0.0243(18) 0.024(2) 0.031(2) 0.0096(16) 0.0095(15) 0.0082(16)
C20B 0.0233(18) 0.024(2) 0.0276(19) 0.0026(16) -0.0025(14) 0.0098(16)
C21A 0.0213(18) 0.0156(18) 0.0270(18) 0.0066(15) 0.0024(14) 0.0039(15)
C21B 0.0199(18) 0.0172(19) 0.0290(19) 0.0014(15) 0.0028(14) 0.0069(15)
C22A 0.0210(17) 0.0177(19) 0.0288(19) 0.0021(15) 0.0042(14) 0.0065(15)
C22B 0.0197(18) 0.020(2) 0.033(2) 0.0044(15) -0.0021(14) 0.0090(16)
C23A 0.0244(19) 0.0125(18) 0.0265(18) 0.0000(15) -0.0014(14) 0.0033(15)
C23B 0.0218(18) 0.0185(19) 0.0298(19) 0.0048(15) 0.0058(14) 0.0043(15)
C24A 0.0214(18) 0.0129(18) 0.0252(18) 0.0048(14) 0.0019(14) 0.0054(14)
C24B 0.0193(17) 0.0132(18) 0.0234(18) -0.0029(14) 0.0020(13) 0.0053(14)
C25A 0.0191(17) 0.0175(19) 0.0237(18) 0.0078(14) 0.0022(13) 0.0039(14)
C25B 0.0228(18) 0.0172(19) 0.0241(18) 0.0020(15) 0.0034(14) 0.0069(15)
O1A 0.0414(15) 0.0224(14) 0.0251(13) 0.0043(11) 0.0091(11) 0.0046(11)
O1B 0.0459(15) 0.0258(15) 0.0243(13) 0.0077(12) 0.0023(11) 0.0046(11)
O2A 0.0435(15) 0.0201(15) 0.0322(15) 0.0027(12) 0.0114(11) 0.0006(11)
O2B 0.0466(15) 0.0243(15) 0.0321(14) 0.0122(12) -0.0023(12) -0.0007(11)

loop_
_atom_type_symbol
_atom_type_description
_atom_type_scat_dispersion_real
_atom_type_scat_dispersion_imag
_atom_type_scat_source
C C 0.0033 0.0016 'International Tables Vol C Tables 4.2.6.8 and 6.1.1.4'
H H 0.0000 0.0000 'International Tables Vol C Tables 4.2.6.8 and 6.1.1.4'
O O 0.0106 0.0060 'International Tables Vol C Tables 4.2.6.8 and 6.1.1.4'

loop_
_geom_angle_atom_site_label_1
_geom_angle_atom_site_label_2
_geom_angle_atom_site_label_3
_geom_angle_site_symmetry_1
_geom_angle_site_symmetry_3
_geom_angle
_geom_angle_publ_flag
O1A C1A O2A . . 121.5(3) ?
O1A C1A C2A . . 126.4(3) ?
O2A C1A C2A . . 112.1(3) ?
O1B C1B O2B . . 121.5(3) ?
O1B C1B C2B . . 127.2(3) ?
O2B C1B C2B . . 111.2(3) ?
C3A C2A C1A . . 128.4(3) ?
C3A C2A H2A . . 115.8 ?
C1A C2A H2A . . 115.8 ?
C3B C2B C1B . . 127.9(3) ?
C3B C2B H2B . . 116.0 ?
C1B C2B H2B . . 116.0 ?
C2A C3A C4A . . 117.5(3) ?
C2A C3A C9A . . 124.5(3) ?
C4A C3A C9A . . 118.0(3) ?
C2B C3B C4B . . 116.8(3) ?
C2B C3B C9B . . 124.7(3) ?
C4B C3B C9B . . 118.5(3) ?
C5A C4A C3A . . 126.3(3) ?
C5A C4A H4A . . 116.8 ?
C3A C4A H4A . . 116.8 ?
C5B C4B C3B . . 126.8(3) ?
C5B C4B H4B . . 116.6 ?
C3B C4B H4B . . 116.6 ?
C4A C5A C6A . . 123.2(3) ?
C4A C5A H5A . . 118.4 ?
C6A C5A H5A . . 118.4 ?
C4B C5B C6B . . 122.3(3) ?
C4B C5B H5B . . 118.8 ?
C6B C5B H5B . . 118.8 ?
C7A C6A C5A . . 126.0(3) ?
C7A C6A H6A . . 117.0 ?
C5A C6A H6A . . 117.0 ?
C7B C6B C5B . . 126.5(3) ?
C7B C6B H6B . . 116.8 ?
C5B C6B H6B . . 116.8 ?
C6A C7A C10A . . 118.3(3) ?
C6A C7A C8A . . 122.5(3) ?
C10A C7A C8A . . 119.1(3) ?
C6B C7B C10B . . 118.7(3) ?
C6B C7B C8B . . 120.6(3) ?
C10B C7B C8B . . 120.6(3) ?
C7A C8A H8A1 . . 109.5 ?
C7A C8A H8A2 . . 109.5 ?
H8A1 C8A H8A2 . . 109.5 ?
C7A C8A H8A3 . . 109.5 ?
H8A1 C8A H8A3 . . 109.5 ?
H8A2 C8A H8A3 . . 109.5 ?
C7B C8B H8B1 . . 109.5 ?
C7B C8B H8B2 . . 109.5 ?
H8B1 C8B H8B2 . . 109.5 ?
C7B C8B H8B3 . . 109.5 ?
H8B1 C8B H8B3 . . 109.5 ?
H8B2 C8B H8B3 . . 109.5 ?
C3A C9A H9A1 . . 109.5 ?
C3A C9A H9A2 . . 109.5 ?
H9A1 C9A H9A2 . . 109.5 ?
C3A C9A H9A3 . . 109.5 ?
H9A1 C9A H9A3 . . 109.5 ?
H9A2 C9A H9A3 . . 109.5 ?
C3B C9B H9B1 . . 109.5 ?
C3B C9B H9B2 . . 109.5 ?
H9B1 C9B H9B2 . . 109.5 ?
C3B C9B H9B3 . . 109.5 ?
H9B1 C9B H9B3 . . 109.5 ?
H9B2 C9B H9B3 . . 109.5 ?
C23A C10A C11A . . 119.0(3) ?
C23A C10A C7A . . 118.9(3) ?
C11A C10A C7A . . 122.1(3) ?
C23B C10B C11B . . 118.0(3) ?
C23B C10B C7B . . 118.2(3) ?
C11B C10B C7B . . 123.8(3) ?
C24A C11A C10A . . 118.4(3) ?
C24A C11A C12A . . 118.0(3) ?
C10A C11A C12A . . 123.5(3) ?
C24B C11B C10B . . 119.5(3) ?
C24B C11B C12B . . 117.1(3) ?
C10B C11B C12B . . 123.3(3) ?
C13A C12A C11A . . 121.9(3) ?
C13A C12A H12A . . 119.1 ?
C11A C12A H12A . . 119.1 ?
C13B C12B C11B . . 122.2(3) ?
C13B C12B H12B . . 118.9 ?
C11B C12B H12B . . 118.9 ?
C12A C13A C14A . . 121.9(3) ?
C12A C13A H13A . . 119.0 ?
C14A C13A H13A . . 119.0 ?
C12B C13B C14B . . 121.9(3) ?
C12B C13B H13B . . 119.0 ?
C14B C13B H13B . . 119.0 ?
C15A C14A C13A . . 123.3(3) ?
C15A C14A C25A . . 118.8(3) ?
C13A C14A C25A . . 118.0(3) ?
C15B C14B C25B . . 119.4(3) ?
C15B C14B C13B . . 122.7(3) ?
C25B C14B C13B . . 117.9(3) ?
C16A C15A C14A . . 121.5(3) ?
C16A C15A H15A . . 119.3 ?
C14A C15A H15A . . 119.3 ?
C16B C15B C14B . . 120.8(3) ?
C16B C15B H15B . . 119.6 ?
C14B C15B H15B . . 119.6 ?
C15A C16A C17A . . 120.2(3) ?
C15A C16A H16A . . 119.9 ?
C17A C16A H16A . . 119.9 ?
C15B C16B C17B . . 120.6(3) ?
C15B C16B H16B . . 119.7 ?
C17B C16B H16B . . 119.7 ?
C16A C17A C18A . . 120.8(3) ?
C16A C17A H17A . . 119.6 ?
C18A C17A H17A . . 119.6 ?
C16B C17B C18B . . 120.8(3) ?
C16B C17B H17B . . 119.6 ?
C18B C17B H17B . . 119.6 ?
C17A C18A C25A . . 119.1(3) ?
C17A C18A C19A . . 122.4(3) ?
C25A C18A C19A . . 118.5(3) ?
C17B C18B C25B . . 119.3(3) ?
C17B C18B C19B . . 122.3(3) ?
C25B C18B C19B . . 118.3(3) ?
C20A C19A C18A . . 121.9(3) ?
C20A C19A H19A . . 119.1 ?
C18A C19A H19A . . 119.1 ?
C20B C19B C18B . . 121.5(3) ?
C20B C19B H19B . . 119.3 ?
C18B C19B H19B . . 119.3 ?
C19A C20A C21A . . 121.0(3) ?
C19A C20A H20A . . 119.5 ?
C21A C20A H20A . . 119.5 ?
C19B C20B C21B . . 121.4(3) ?
C19B C20B H20B . . 119.3 ?
C21B C20B H20B . . 119.3 ?
C22A C21A C24A . . 118.6(3) ?
C22A C21A C20A . . 121.9(3) ?
C24A C21A C20A . . 119.5(3) ?
C22B C21B C24B . . 118.2(3) ?
C22B C21B C20B . . 122.5(3) ?
C24B C21B C20B . . 119.2(3) ?
C23A C22A C21A . . 120.5(3) ?
C23A C22A H22A . . 119.7 ?
C21A C22A H22A . . 119.7 ?
C23B C22B C21B . . 121.3(3) ?
C23B C22B H22B . . 119.3 ?
C21B C22B H22B . . 119.3 ?
C22A C23A C10A . . 122.5(3) ?
C22A C23A H23A . . 118.7 ?
C10A C23A H23A . . 118.7 ?
C22B C23B C10B . . 122.3(3) ?
C22B C23B H23B . . 118.8 ?
C10B C23B H23B . . 118.8 ?
C21A C24A C11A . . 120.9(3) ?
C21A C24A C25A . . 119.2(3) ?
C11A C24A C25A . . 119.9(3) ?
C11B C24B C25B . . 120.8(3) ?
C11B C24B C21B . . 120.6(3) ?
C25B C24B C21B . . 118.6(3) ?
C14A C25A C18A . . 119.7(3) ?
C14A C25A C24A . . 120.4(3) ?
C18A C25A C24A . . 119.9(3) ?
C18B C25B C24B . . 121.0(3) ?
C18B C25B C14B . . 119.1(3) ?
C24B C25B C14B . . 120.0(3) ?
C1A O2A H2A1 . . 113(2) ?
C1B O2B H2B1 . . 101(3) ?

loop_
_geom_bond_atom_site_label_1
_geom_bond_atom_site_label_2
_geom_bond_site_symmetry_2
_geom_bond_distance
_geom_bond_publ_flag
C1A O1A . 1.228(4) ?
C1A O2A . 1.327(4) ?
C1A C2A . 1.454(4) ?
C1B O1B . 1.218(4) ?
C1B O2B . 1.338(4) ?
C1B C2B . 1.458(4) ?
C2A C3A . 1.345(4) ?
C2A H2A . 0.9300 ?
C2B C3B . 1.347(4) ?
C2B H2B . 0.9300 ?
C3A C4A . 1.456(4) ?
C3A C9A . 1.482(5) ?
C3B C4B . 1.445(4) ?
C3B C9B . 1.496(4) ?
C4A C5A . 1.340(4) ?
C4A H4A . 0.9300 ?
C4B C5B . 1.352(4) ?
C4B H4B . 0.9300 ?
C5A C6A . 1.441(4) ?
C5A H5A . 0.9300 ?
C5B C6B . 1.435(4) ?
C5B H5B . 0.9300 ?
C6A C7A . 1.344(4) ?
C6A H6A . 0.9300 ?
C6B C7B . 1.348(4) ?
C6B H6B . 0.9300 ?
C7A C10A . 1.488(4) ?
C7A C8A . 1.504(4) ?
C7B C10B . 1.485(4) ?
C7B C8B . 1.514(4) ?
C8A H8A1 . 0.9600 ?
C8A H8A2 . 0.9600 ?
C8A H8A3 . 0.9600 ?
C8B H8B1 . 0.9600 ?
C8B H8B2 . 0.9600 ?
C8B H8B3 . 0.9600 ?
C9A H9A1 . 0.9600 ?
C9A H9A2 . 0.9600 ?
C9A H9A3 . 0.9600 ?
C9B H9B1 . 0.9600 ?
C9B H9B2 . 0.9600 ?
C9B H9B3 . 0.9600 ?
C10A C23A . 1.384(4) ?
C10A C11A . 1.424(4) ?
C10B C23B . 1.406(4) ?
C10B C11B . 1.419(4) ?
C11A C24A . 1.419(4) ?
C11A C12A . 1.427(4) ?
C11B C24B . 1.418(4) ?
C11B C12B . 1.442(4) ?
C12A C13A . 1.351(4) ?
C12A H12A . 0.9300 ?
C12B C13B . 1.340(4) ?
C12B H12B . 0.9300 ?
C13A C14A . 1.417(4) ?
C13A H13A . 0.9300 ?
C13B C14B . 1.427(4) ?
C13B H13B . 0.9300 ?
C14A C15A . 1.390(4) ?
C14A C25A . 1.421(4) ?
C14B C15B . 1.392(4) ?
C14B C25B . 1.426(4) ?
C15A C16A . 1.379(4) ?
C15A H15A . 0.9300 ?
C15B C16B . 1.375(4) ?
C15B H15B . 0.9300 ?
C16A C17A . 1.387(4) ?
C16A H16A . 0.9300 ?
C16B C17B . 1.385(4) ?
C16B H16B . 0.9300 ?
C17A C18A . 1.395(4) ?
C17A H17A . 0.9300 ?
C17B C18B . 1.395(4) ?
C17B H17B . 0.9300 ?
C18A C25A . 1.421(4) ?
C18A C19A . 1.423(4) ?
C18B C25B . 1.415(4) ?
C18B C19B . 1.441(4) ?
C19A C20A . 1.346(4) ?
C19A H19A . 0.9300 ?
C19B C20B . 1.335(4) ?
C19B H19B . 0.9300 ?
C20A C21A . 1.422(4) ?
C20A H20A . 0.9300 ?
C20B C21B . 1.435(4) ?
C20B H20B . 0.9300 ?
C21A C22A . 1.394(4) ?
C21A C24A . 1.418(4) ?
C21B C22B . 1.387(4) ?
C21B C24B . 1.429(4) ?
C22A C23A . 1.374(4) ?
C22A H22A . 0.9300 ?
C22B C23B . 1.370(4) ?
C22B H22B . 0.9300 ?
C23A H23A . 0.9300 ?
C23B H23B . 0.9300 ?
C24A C25A . 1.429(4) ?
C24B C25B . 1.423(4) ?
O2A H2A1 . 0.876(18) ?
O2B H2B1 . 0.858(18) ?

loop_
_geom_hbond_atom_site_label_D
_geom_hbond_atom_site_label_H
_geom_hbond_atom_site_label_A
_geom_hbond_site_symmetry_A
_geom_hbond_distance_DH
_geom_hbond_distance_HA
_geom_hbond_distance_DA
_geom_hbond_angle_DHA
O2A H2A1 O1A 2_576 0.876(18) 1.756(19) 2.629(3) 174(4)
O2B H2B1 O1B 2_686 0.858(18) 1.79(2) 2.624(3) 162(4)

loop_
_geom_torsion_atom_site_label_1
_geom_torsion_atom_site_label_2
_geom_torsion_atom_site_label_3
_geom_torsion_atom_site_label_4
_geom_torsion_site_symmetry_1
_geom_torsion_site_symmetry_2
_geom_torsion_site_symmetry_3
_geom_torsion_site_symmetry_4
_geom_torsion
_geom_torsion_publ_flag
O1A C1A C2A C3A . . . . 7.5(5) ?
O2A C1A C2A C3A . . . . -172.4(3) ?
O1B C1B C2B C3B . . . . -7.0(6) ?
O2B C1B C2B C3B . . . . 173.2(3) ?
C1A C2A C3A C4A . . . . 177.5(3) ?
C1A C2A C3A C9A . . . . -2.7(5) ?
C1B C2B C3B C4B . . . . -178.5(3) ?
C1B C2B C3B C9B . . . . 0.1(6) ?
C2A C3A C4A C5A . . . . 176.4(3) ?
C9A C3A C4A C5A . . . . -3.4(5) ?
C2B C3B C4B C5B . . . . -176.9(3) ?
C9B C3B C4B C5B . . . . 4.4(5) ?
C3A C4A C5A C6A . . . . 179.1(3) ?
C3B C4B C5B C6B . . . . -178.8(3) ?
C4A C5A C6A C7A . . . . 177.3(3) ?
C4B C5B C6B C7B . . . . -177.5(3) ?
C5A C6A C7A C10A . . . . -178.6(3) ?
C5A C6A C7A C8A . . . . -2.3(5) ?
C5B C6B C7B C10B . . . . 178.1(3) ?
C5B C6B C7B C8B . . . . 2.2(5) ?
C6A C7A C10A C23A . . . . 51.1(4) ?
C8A C7A C10A C23A . . . . -125.3(3) ?
C6A C7A C10A C11A . . . . -127.8(3) ?
C8A C7A C10A C11A . . . . 55.8(4) ?
C6B C7B C10B C23B . . . . -43.4(4) ?
C8B C7B C10B C23B . . . . 132.5(3) ?
C6B C7B C10B C11B . . . . 136.0(3) ?
C8B C7B C10B C11B . . . . -48.1(4) ?
C23A C10A C11A C24A . . . . -1.0(4) ?
C7A C10A C11A C24A . . . . 177.9(3) ?
C23A C10A C11A C12A . . . . -176.6(3) ?
C7A C10A C11A C12A . . . . 2.3(5) ?
C23B C10B C11B C24B . . . . 0.7(5) ?
C7B C10B C11B C24B . . . . -178.8(3) ?
C23B C10B C11B C12B . . . . 177.0(3) ?
C7B C10B C11B C12B . . . . -2.4(5) ?
C24A C11A C12A C13A . . . . 1.4(4) ?
C10A C11A C12A C13A . . . . 177.0(3) ?
C24B C11B C12B C13B . . . . -4.5(5) ?
C10B C11B C12B C13B . . . . 179.1(3) ?
C11A C12A C13A C14A . . . . -1.8(5) ?
C11B C12B C13B C14B . . . . 3.0(5) ?
C12A C13A C14A C15A . . . . -177.6(3) ?
C12A C13A C14A C25A . . . . 0.7(4) ?
C12B C13B C14B C15B . . . . 179.8(3) ?
C12B C13B C14B C25B . . . . -0.7(5) ?
C13A C14A C15A C16A . . . . 176.8(3) ?
C25A C14A C15A C16A . . . . -1.4(5) ?
C25B C14B C15B C16B . . . . 0.3(5) ?
C13B C14B C15B C16B . . . . 179.8(3) ?
C14A C15A C16A C17A . . . . 1.4(5) ?
C14B C15B C16B C17B . . . . 0.2(5) ?
C15A C16A C17A C18A . . . . 0.2(5) ?
C15B C16B C17B C18B . . . . 0.6(5) ?
C16A C17A C18A C25A . . . . -1.7(5) ?
C16A C17A C18A C19A . . . . 178.2(3) ?
C16B C17B C18B C25B . . . . -2.0(5) ?
C16B C17B C18B C19B . . . . 179.7(3) ?
C17A C18A C19A C20A . . . . 177.0(3) ?
C25A C18A C19A C20A . . . . -3.1(5) ?
C17B C18B C19B C20B . . . . 179.0(3) ?
C25B C18B C19B C20B . . . . 0.7(5) ?
C18A C19A C20A C21A . . . . 1.0(5) ?
C18B C19B C20B C21B . . . . -1.2(5) ?
C19A C20A C21A C22A . . . . -177.2(3) ?
C19A C20A C21A C24A . . . . 1.7(5) ?
C19B C20B C21B C22B . . . . -179.4(3) ?
C19B C20B C21B C24B . . . . 1.2(5) ?
C24A C21A C22A C23A . . . . -0.9(4) ?
C20A C21A C22A C23A . . . . 178.0(3) ?
C24B C21B C22B C23B . . . . -0.7(5) ?
C20B C21B C22B C23B . . . . 179.9(3) ?
C21A C22A C23A C10A . . . . 2.2(5) ?
C11A C10A C23A C22A . . . . -1.2(5) ?
C7A C10A C23A C22A . . . . 179.8(3) ?
C21B C22B C23B C10B . . . . 0.9(5) ?
C11B C10B C23B C22B . . . . -0.9(5) ?
C7B C10B C23B C22B . . . . 178.6(3) ?
C22A C21A C24A C11A . . . . -1.3(4) ?
C20A C21A C24A C11A . . . . 179.8(3) ?
C22A C21A C24A C25A . . . . 176.8(3) ?
C20A C21A C24A C25A . . . . -2.1(4) ?
C10A C11A C24A C21A . . . . 2.3(4) ?
C12A C11A C24A C21A . . . . 178.1(3) ?
C10A C11A C24A C25A . . . . -175.8(3) ?
C12A C11A C24A C25A . . . . 0.0(4) ?
C10B C11B C24B C25B . . . . -179.8(3) ?
C12B C11B C24B C25B . . . . 3.6(4) ?
C10B C11B C24B C21B . . . . -0.5(5) ?
C12B C11B C24B C21B . . . . -177.1(3) ?
C22B C21B C24B C11B . . . . 0.5(5) ?
C20B C21B C24B C11B . . . . 179.9(3) ?
C22B C21B C24B C25B . . . . 179.8(3) ?
C20B C21B C24B C25B . . . . -0.8(5) ?
C15A C14A C25A C18A . . . . -0.1(4) ?
C13A C14A C25A C18A . . . . -178.4(3) ?
C15A C14A C25A C24A . . . . 179.1(3) ?
C13A C14A C25A C24A . . . . 0.8(4) ?
C17A C18A C25A C14A . . . . 1.6(4) ?
C19A C18A C25A C14A . . . . -178.3(3) ?
C17A C18A C25A C24A . . . . -177.6(3) ?
C19A C18A C25A C24A . . . . 2.5(4) ?
C21A C24A C25A C14A . . . . -179.2(3) ?
C11A C24A C25A C14A . . . . -1.1(4) ?
C21A C24A C25A C18A . . . . 0.0(4) ?
C11A C24A C25A C18A . . . . 178.1(3) ?
C17B C18B C25B C24B . . . . -178.7(3) ?
C19B C18B C25B C24B . . . . -0.2(5) ?
C17B C18B C25B C14B . . . . 2.5(5) ?
C19B C18B C25B C14B . . . . -179.1(3) ?
C11B C24B C25B C18B . . . . 179.6(3) ?
C21B C24B C25B C18B . . . . 0.3(5) ?
C11B C24B C25B C14B . . . . -1.5(5) ?
C21B C24B C25B C14B . . . . 179.2(3) ?
C15B C14B C25B C18B . . . . -1.7(5) ?
C13B C14B C25B C18B . . . . 178.8(3) ?
C15B C14B C25B C24B . . . . 179.5(3) ?
C13B C14B C25B C24B . . . . -0.1(5) ?
